data_7045115
loop_
_publ_author_name
'Venker, Alexander'
'Vollgraff, Tobias'
'Sundermeyer, J\"org'

_publ_section_title
;
 Ferrocenyl-sulfonium ionic liquids - synthesis, characterization and
 electrochemistry.
;
_journal_issue 6
_journal_name_full 'Dalton transactions (Cambridge, England : 2003)'
_journal_page_first 1933
_journal_page_last 1941
_journal_paper_doi 10.1039/c7dt04139j
_journal_volume 47
_journal_year 2018
_chemical_formula_moiety 'C12 H15 Fe S, I'
_chemical_formula_sum 'C12 H15 Fe I S'
_chemical_formula_weight 374.05
_chemical_properties_physical Air-sensitive,Moisture-sensitive
_space_group_crystal_system monoclinic
_space_group_IT_number 14
_space_group_name_Hall '-P 2ybc'
_space_group_name_H-M_alt 'P 1 21/c 1'
_symmetry_space_group_name_Hall '-P 2ybc'
_symmetry_space_group_name_H-M 'P 1 21/c 1'
_atom_sites_solution_hydrogens geom
_atom_sites_solution_primary direct
_atom_sites_solution_secondary difmap
_audit_creation_method SHELXL-2014/6
_audit_update_record
;
2017-11-01 deposited with the CCDC.
2017-12-20 downloaded from the CCDC.
;
_cell_angle_alpha 90
_cell_angle_beta 93.0790(10)
_cell_angle_gamma 90
_cell_formula_units_Z 4
_cell_length_a 15.4360(6)
_cell_length_b 9.5323(4)
_cell_length_c 8.8874(3)
_cell_measurement_reflns_used 9905
_cell_measurement_temperature 100(2)
_cell_measurement_theta_max 27.1279
_cell_measurement_theta_min 2.5123
_cell_volume 1305.81(9)
_computing_cell_refinement
;
Bruker: APEX2 v2013.10-0, Bruker AXS Inc., 
Madison, Wisconsin, USA, 2012.
;
_computing_data_collection
;
Bruker: Bruker Instrument Service v3.0.26, Bruker AXS Inc., 
Madison, Wisconsin, USA, 2012.
;
_computing_data_reduction
;
Bruker: SAINT V8.27B, Bruker AXS Inc., 
Madison, Wisconsin, USA, 2012.
;
_computing_molecular_graphics
;
Mercury (C. F. Macrae, P. R. Edgington, P. McCabe, E. Pidcock, 
G. P. Shields, R. Taylor, M. Towler, J. van de Streek, 
J. Appl. Cryst. 2006,  39, 453-457.)
DIAMOND 4 (H. Putz, K. Brandenburg, Crystal Impact GbR, 
Kreuzherrenstr. 102, 53227 Bonn, Germany)
;
_computing_publication_material
;
WinGX 2014.1 (L.J. Farrugia, J. Appl. Cryst. 2012, 45, 849-854)
;
_computing_structure_refinement
;
SHELXL-2014/7 (G. M. Sheldrick, Acta Cryst. A 2008, 64, 112-122)
;
_computing_structure_solution
;
SIR2014 (M. C. Burla, R. Caliandro, B. Carrozzini, G. L. Cascarano, 
C. Cuocci, C. Giacovazzo, M. Mallamo, A. Mazzone and G. Polidori, 
J. Appl. Cryst. 2015, 48, 306-309.)
;
_diffrn_ambient_temperature 100(2)
_diffrn_detector_area_resol_mean 10.4167
_diffrn_measured_fraction_theta_full 0.999
_diffrn_measured_fraction_theta_max 0.997
_diffrn_measurement_device_type 'D8 Quest (Bruker AXS Inc.)'
_diffrn_measurement_method 'rotation method'
_diffrn_radiation_type MoK\a
_diffrn_radiation_wavelength 0.71073
_diffrn_reflns_av_R_equivalents 0.0583
_diffrn_reflns_av_unetI/netI 0.0275
_diffrn_reflns_Laue_measured_fraction_full 0.999
_diffrn_reflns_Laue_measured_fraction_max 0.997
_diffrn_reflns_limit_h_max 19
_diffrn_reflns_limit_h_min -19
_diffrn_reflns_limit_k_max 12
_diffrn_reflns_limit_k_min -12
_diffrn_reflns_limit_l_max 11
_diffrn_reflns_limit_l_min -11
_diffrn_reflns_number 25189
_diffrn_reflns_point_group_measured_fraction_full 0.999
_diffrn_reflns_point_group_measured_fraction_max 0.997
_diffrn_reflns_theta_full 25.000
_diffrn_reflns_theta_max 27.136
_diffrn_reflns_theta_min 2.512
_diffrn_source 'I\mS Microfocus Source'
_exptl_absorpt_coefficient_mu 3.645
_exptl_absorpt_correction_T_max 0.7455
_exptl_absorpt_correction_T_min 0.6188
_exptl_absorpt_correction_type multi-scan
_exptl_absorpt_process_details 'SADABS V2014/2 (Bruker AXS Inc.)'
_exptl_crystal_colour yellow
_exptl_crystal_density_diffrn 1.903
_exptl_crystal_description plate
_exptl_crystal_F_000 728
_exptl_crystal_recrystallization_method 'Re-crystallisation from solvent: Iodomethane'
_exptl_crystal_size_max 0.222
_exptl_crystal_size_mid 0.188
_exptl_crystal_size_min 0.090
_refine_diff_density_max 0.385
_refine_diff_density_min -0.366
_refine_diff_density_rms 0.078
_refine_ls_extinction_method none
_refine_ls_goodness_of_fit_ref 1.045
_refine_ls_hydrogen_treatment constr
_refine_ls_matrix_type full
_refine_ls_number_parameters 138
_refine_ls_number_reflns 2890
_refine_ls_number_restraints 0
_refine_ls_restrained_S_all 1.045
_refine_ls_R_factor_all 0.0256
_refine_ls_R_factor_gt 0.0186
_refine_ls_shift/su_max 0.001
_refine_ls_shift/su_mean 0.000
_refine_ls_structure_factor_coef Fsqd
_refine_ls_weighting_details 'w=1/[\s^2^(Fo^2^)+(0.0165P)^2^] where P=(Fo^2^+2Fc^2^)/3'
_refine_ls_weighting_scheme calc
_refine_ls_wR_factor_gt 0.0364
_refine_ls_wR_factor_ref 0.0376
_reflns_Friedel_coverage 0.000
_reflns_number_gt 2523
_reflns_number_total 2890
_reflns_threshold_expression 'I > 2\s(I)'
_cod_data_source_file c7dt04139j2.cif
_cod_data_source_block FcSMe2I
_cod_depositor_comments 'Adding full bibliography for 7045114--7045115.cif.'
_cod_database_code 7045115
_audit_contact_author 'Joerg Sundermeyer'
_shelx_space_group_comment
; 
The symmetry employed for this shelxl refinement is uniquely defined 
by the following loop, which should always be used as a source of 
symmetry information in preference to the above space-group names. 
They are only intended as comments. 
;
_shelx_estimated_absorpt_t_min 0.498
_shelx_estimated_absorpt_t_max 0.735
_exptl_absorpt_special_details
;
Bruker: SADABS v2014/2, Bruker AXS Inc., 
Madison, Wisconsin, USA, 2014.
;
_shelxl_version_number 2014/6

loop_
_space_group_symop_operation_xyz
'x, y, z'
'-x, y+1/2, -z+1/2'
'-x, -y, -z'
'x, -y-1/2, z-1/2'

loop_
_atom_site_label
_atom_site_type_symbol
_atom_site_fract_x
_atom_site_fract_y
_atom_site_fract_z
_atom_site_U_iso_or_equiv
_atom_site_adp_type
_atom_site_occupancy
_atom_site_site_symmetry_order
_atom_site_calc_flag
_atom_site_refinement_flags_posn
_atom_site_refinement_flags_adp
C1 C 0.25736(13) -0.09921(19) 0.6368(2) 0.0131(4) Uani 1 1 d . .
C2 C 0.19180(14) -0.1946(2) 0.6818(2) 0.0171(4) Uani 1 1 d . .
H2 H 0.1979 -0.2631 0.7593 0.021 Uiso 1 1 calc R U
C3 C 0.11645(14) -0.1675(2) 0.5890(2) 0.0184(5) Uani 1 1 d . .
H3 H 0.0626 -0.2151 0.5933 0.022 Uiso 1 1 calc R U
C4 C 0.13478(14) -0.0566(2) 0.4877(2) 0.0164(4) Uani 1 1 d . .
H4 H 0.0951 -0.0181 0.4134 0.020 Uiso 1 1 calc R U
C5 C 0.22167(13) -0.0135(2) 0.5161(2) 0.0137(4) Uani 1 1 d . .
H5 H 0.2509 0.0584 0.4650 0.016 Uiso 1 1 calc R U
C6 C 0.12635(15) 0.0408(2) 0.9268(2) 0.0195(5) Uani 1 1 d . .
H6 H 0.1332 -0.0260 1.0059 0.023 Uiso 1 1 calc R U
C7 C 0.18930(14) 0.1394(2) 0.8848(2) 0.0170(4) Uani 1 1 d . .
H7 H 0.2457 0.1502 0.9315 0.020 Uiso 1 1 calc R U
C8 C 0.15419(14) 0.2191(2) 0.7619(2) 0.0157(4) Uani 1 1 d . .
H8 H 0.1829 0.2921 0.7115 0.019 Uiso 1 1 calc R U
C9 C 0.06835(13) 0.1704(2) 0.7271(2) 0.0174(4) Uani 1 1 d . .
H9 H 0.0294 0.2054 0.6496 0.021 Uiso 1 1 calc R U
C10 C 0.05117(14) 0.0596(2) 0.8294(2) 0.0201(5) Uani 1 1 d . .
H10 H -0.0012 0.0076 0.8319 0.024 Uiso 1 1 calc R U
C11 C 0.39560(14) 0.0797(2) 0.7122(3) 0.0227(5) Uani 1 1 d . .
H11A H 0.3837 0.1179 0.6108 0.034 Uiso 1 1 calc R U
H11B H 0.4577 0.0876 0.7398 0.034 Uiso 1 1 calc R U
H11C H 0.3626 0.1325 0.7844 0.034 Uiso 1 1 calc R U
C12 C 0.42507(13) -0.1690(2) 0.5648(2) 0.0169(4) Uani 1 1 d . .
H12A H 0.4111 -0.2684 0.5490 0.025 Uiso 1 1 calc R U
H12B H 0.4872 -0.1591 0.5911 0.025 Uiso 1 1 calc R U
H12C H 0.4102 -0.1165 0.4722 0.025 Uiso 1 1 calc R U
S1 S 0.36407(3) -0.10130(5) 0.71524(5) 0.01407(11) Uani 1 1 d . .
Fe1 Fe 0.15422(2) 0.00949(3) 0.70624(3) 0.01106(7) Uani 1 1 d . .
I1 I 0.36713(2) 0.04216(2) 0.18078(2) 0.01710(5) Uani 1 1 d . .

loop_
_atom_site_aniso_label
_atom_site_aniso_U_11
_atom_site_aniso_U_22
_atom_site_aniso_U_33
_atom_site_aniso_U_23
_atom_site_aniso_U_13
_atom_site_aniso_U_12
C1 0.0132(10) 0.0131(9) 0.0132(9) -0.0005(8) 0.0025(8) -0.0010(8)
C2 0.0198(12) 0.0107(9) 0.0214(10) 0.0000(8) 0.0064(9) -0.0026(8)
C3 0.0166(12) 0.0166(10) 0.0225(11) -0.0067(9) 0.0046(9) -0.0047(8)
C4 0.0155(11) 0.0204(10) 0.0131(9) -0.0068(8) 0.0005(8) 0.0005(8)
C5 0.0144(11) 0.0158(9) 0.0112(9) -0.0012(8) 0.0039(8) -0.0001(8)
C6 0.0283(13) 0.0197(10) 0.0115(9) 0.0008(8) 0.0094(9) 0.0034(9)
C7 0.0175(11) 0.0211(10) 0.0122(9) -0.0053(8) -0.0005(8) 0.0019(9)
C8 0.0208(12) 0.0130(9) 0.0136(9) -0.0019(8) 0.0032(9) -0.0005(8)
C9 0.0149(11) 0.0192(10) 0.0180(10) -0.0024(8) -0.0014(9) 0.0065(8)
C10 0.0170(11) 0.0210(11) 0.0234(11) -0.0049(9) 0.0108(9) -0.0008(9)
C11 0.0180(11) 0.0119(9) 0.0384(13) -0.0065(9) 0.0022(10) -0.0017(8)
C12 0.0168(11) 0.0170(10) 0.0173(10) 0.0008(8) 0.0032(9) 0.0047(8)
S1 0.0147(3) 0.0131(2) 0.0144(2) 0.00052(19) 0.0006(2) 0.00147(19)
Fe1 0.01148(15) 0.01127(13) 0.01066(14) -0.00030(10) 0.00289(11) -0.00135(11)
I1 0.01876(8) 0.01690(7) 0.01543(7) 0.00049(5) -0.00105(5) 0.00537(5)

loop_
_atom_type_symbol
_atom_type_description
_atom_type_scat_dispersion_real
_atom_type_scat_dispersion_imag
_atom_type_scat_source
C C 0.0033 0.0016 'International Tables Vol C Tables 4.2.6.8 and 6.1.1.4'
H H 0.0000 0.0000 'International Tables Vol C Tables 4.2.6.8 and 6.1.1.4'
S S 0.1246 0.1234 'International Tables Vol C Tables 4.2.6.8 and 6.1.1.4'
Fe Fe 0.3463 0.8444 'International Tables Vol C Tables 4.2.6.8 and 6.1.1.4'
I I -0.4742 1.8119 'International Tables Vol C Tables 4.2.6.8 and 6.1.1.4'

loop_
_geom_angle_atom_site_label_1
_geom_angle_atom_site_label_2
_geom_angle_atom_site_label_3
_geom_angle
C2 C1 C5 108.75(18)
C2 C1 S1 122.94(15)
C5 C1 S1 128.20(15)
C2 C1 Fe1 70.18(11)
C5 C1 Fe1 70.11(11)
S1 C1 Fe1 128.47(10)
C3 C2 C1 106.97(17)
C3 C2 Fe1 70.02(11)
C1 C2 Fe1 68.56(11)
C3 C2 H2 126.5
C1 C2 H2 126.5
Fe1 C2 H2 126.5
C2 C3 C4 108.62(18)
C2 C3 Fe1 69.60(11)
C4 C3 Fe1 69.56(11)
C2 C3 H3 125.7
C4 C3 H3 125.7
Fe1 C3 H3 126.7
C5 C4 C3 108.74(18)
C5 C4 Fe1 69.63(11)
C3 C4 Fe1 69.71(11)
C5 C4 H4 125.6
C3 C4 H4 125.6
Fe1 C4 H4 126.6
C4 C5 C1 106.92(17)
C4 C5 Fe1 70.00(11)
C1 C5 Fe1 68.59(11)
C4 C5 H5 126.5
C1 C5 H5 126.5
Fe1 C5 H5 126.4
C7 C6 C10 107.78(18)
C7 C6 Fe1 70.30(11)
C10 C6 Fe1 69.06(11)
C7 C6 H6 126.1
C10 C6 H6 126.1
Fe1 C6 H6 126.1
C8 C7 C6 108.65(19)
C8 C7 Fe1 69.76(11)
C6 C7 Fe1 69.43(11)
C8 C7 H7 125.7
C6 C7 H7 125.7
Fe1 C7 H7 126.7
C7 C8 C9 107.85(18)
C7 C8 Fe1 70.08(11)
C9 C8 Fe1 69.11(11)
C7 C8 H8 126.1
C9 C8 H8 126.1
Fe1 C8 H8 126.3
C8 C9 C10 107.79(18)
C8 C9 Fe1 70.30(11)
C10 C9 Fe1 69.25(11)
C8 C9 H9 126.1
C10 C9 H9 126.1
Fe1 C9 H9 125.9
C6 C10 C9 107.92(19)
C6 C10 Fe1 70.23(12)
C9 C10 Fe1 69.77(11)
C6 C10 H10 126.0
C9 C10 H10 126.0
Fe1 C10 H10 125.6
S1 C11 H11A 109.5
S1 C11 H11B 109.5
H11A C11 H11B 109.5
S1 C11 H11C 109.5
H11A C11 H11C 109.5
H11B C11 H11C 109.5
S1 C12 H12A 109.5
S1 C12 H12B 109.5
H12A C12 H12B 109.5
S1 C12 H12C 109.5
H12A C12 H12C 109.5
H12B C12 H12C 109.5
C1 S1 C11 103.47(10)
C1 S1 C12 103.11(9)
C11 S1 C12 100.43(10)
C1 Fe1 C10 159.16(8)
C1 Fe1 C9 159.61(8)
C10 Fe1 C9 40.99(8)
C1 Fe1 C5 41.30(8)
C10 Fe1 C5 156.53(9)
C9 Fe1 C5 121.16(8)
C1 Fe1 C2 41.26(7)
C10 Fe1 C2 120.98(8)
C9 Fe1 C2 155.98(8)
C5 Fe1 C2 69.52(8)
C1 Fe1 C4 68.34(8)
C10 Fe1 C4 120.20(9)
C9 Fe1 C4 104.72(8)
C5 Fe1 C4 40.37(8)
C2 Fe1 C4 68.58(8)
C1 Fe1 C6 125.09(8)
C10 Fe1 C6 40.71(9)
C9 Fe1 C6 68.51(8)
C5 Fe1 C6 161.47(9)
C2 Fe1 C6 108.37(8)
C4 Fe1 C6 157.41(9)
C1 Fe1 C3 68.33(8)
C10 Fe1 C3 104.90(8)
C9 Fe1 C3 119.71(8)
C5 Fe1 C3 68.60(8)
C2 Fe1 C3 40.37(8)
C4 Fe1 C3 40.73(8)
C6 Fe1 C3 122.47(8)
C1 Fe1 C8 125.49(8)
C10 Fe1 C8 68.45(8)
C9 Fe1 C8 40.59(8)
C5 Fe1 C8 108.03(8)
C2 Fe1 C8 162.31(9)
C4 Fe1 C8 121.62(8)
C6 Fe1 C8 68.06(8)
C3 Fe1 C8 156.45(8)
C1 Fe1 C7 111.33(8)
C10 Fe1 C7 68.02(8)
C9 Fe1 C7 67.93(8)
C5 Fe1 C7 125.21(8)
C2 Fe1 C7 126.05(8)
C4 Fe1 C7 158.97(8)
C6 Fe1 C7 40.27(8)
C3 Fe1 C7 160.15(8)
C8 Fe1 C7 40.17(8)

loop_
_geom_bond_atom_site_label_1
_geom_bond_atom_site_label_2
_geom_bond_distance
C1 C2 1.434(3)
C1 C5 1.435(3)
C1 S1 1.754(2)
C1 Fe1 2.0236(19)
C2 C3 1.413(3)
C2 Fe1 2.0452(19)
C2 H2 0.9500
C3 C4 1.426(3)
C3 Fe1 2.0507(19)
C3 H3 0.9500
C4 C5 1.412(3)
C4 Fe1 2.0487(19)
C4 H4 0.9500
C5 Fe1 2.0439(18)
C5 H5 0.9500
C6 C7 1.416(3)
C6 C10 1.421(3)
C6 Fe1 2.051(2)
C6 H6 0.9500
C7 C8 1.415(3)
C7 Fe1 2.0622(19)
C7 H7 0.9500
C8 C9 1.422(3)
C8 Fe1 2.0580(19)
C8 H8 0.9500
C9 C10 1.428(3)
C9 Fe1 2.042(2)
C9 H9 0.9500
C10 Fe1 2.035(2)
C10 H10 0.9500
C11 S1 1.793(2)
C11 H11A 0.9800
C11 H11B 0.9800
C11 H11C 0.9800
C12 S1 1.7962(19)
C12 H12A 0.9800
C12 H12B 0.9800
C12 H12C 0.9800

loop_
_geom_torsion_atom_site_label_1
_geom_torsion_atom_site_label_2
_geom_torsion_atom_site_label_3
_geom_torsion_atom_site_label_4
_geom_torsion
C5 C1 C2 C3 0.0(2)
S1 C1 C2 C3 -176.56(14)
Fe1 C1 C2 C3 59.76(13)
C5 C1 C2 Fe1 -59.72(13)
S1 C1 C2 Fe1 123.67(14)
C1 C2 C3 C4 -0.1(2)
Fe1 C2 C3 C4 58.78(13)
C1 C2 C3 Fe1 -58.83(13)
C2 C3 C4 C5 0.0(2)
Fe1 C3 C4 C5 58.85(13)
C2 C3 C4 Fe1 -58.80(13)
C3 C4 C5 C1 0.0(2)
Fe1 C4 C5 C1 58.88(13)
C3 C4 C5 Fe1 -58.90(13)
C2 C1 C5 C4 0.0(2)
S1 C1 C5 C4 176.36(14)
Fe1 C1 C5 C4 -59.78(13)
C2 C1 C5 Fe1 59.76(13)
S1 C1 C5 Fe1 -123.86(16)
C10 C6 C7 C8 -0.2(2)
Fe1 C6 C7 C8 58.88(13)
C10 C6 C7 Fe1 -59.11(13)
C6 C7 C8 C9 0.3(2)
Fe1 C7 C8 C9 58.99(13)
C6 C7 C8 Fe1 -58.69(13)
C7 C8 C9 C10 -0.3(2)
Fe1 C8 C9 C10 59.33(13)
C7 C8 C9 Fe1 -59.59(13)
C7 C6 C10 C9 0.1(2)
Fe1 C6 C10 C9 -59.83(13)
C7 C6 C10 Fe1 59.89(13)
C8 C9 C10 C6 0.1(2)
Fe1 C9 C10 C6 60.12(13)
C8 C9 C10 Fe1 -59.99(13)
C2 C1 S1 C11 -146.96(16)
C5 C1 S1 C11 37.1(2)
Fe1 C1 S1 C11 -57.03(15)
C2 C1 S1 C12 108.74(17)
C5 C1 S1 C12 -67.18(19)
Fe1 C1 S1 C12 -161.33(12)
